data_4118451
loop_
_publ_author_name
'Melanie C. Francisco'
'Christos D. Malliakas'
'Robin T. Macaluso'
'Joseph Prestigiacomo'
'Neel Haldolaarachchige'
'Philip W. Adams'
'David P. Young'
'Ying Jia'
'Helmut Claus'
'K.E. Gray'
'Mercouri G. Kanatzidis'

_publ_contact_author_address
;
   Department of Chemistry
     2145 Sheridan Road
   Northwestern University
   Evanston, IL 60208-3113
           USA
;
_publ_contact_author_email m-kanatzidis@northwestern.edu
_publ_contact_author_fax 847-491-5937
_publ_contact_author_name 'Mercouri G. Kanatzidis'
_publ_contact_author_phone 847-467-1541
_publ_section_title
;
 Structures and Phase Transitions of CePd3+xGa8-x: New Variants of the
 BaHg11 Structure Type
;
_journal_name_full 'Journal of the American Chemical Society'
_journal_page_first 12998
_journal_page_last 13009
_journal_paper_doi 10.1021/ja302812s
_journal_volume 134
_journal_year 2012
_chemical_formula_sum 'Ce Ga7.79 Pd3.21'
_chemical_formula_weight 1024.85
_chemical_name_systematic
; 
 ? 
;
_space_group_IT_number 59
_symmetry_cell_setting orthorhombic
_symmetry_space_group_name_Hall '-P 2ab 2a'
_symmetry_space_group_name_H-M 'P m m n :2'
_atom_sites_solution_primary direct
_atom_sites_solution_secondary difmap
_audit_creation_method SHELXL-97
_cell_angle_alpha 90.00
_cell_angle_beta 90.00
_cell_angle_gamma 90.00
_cell_formula_units_Z 6
_cell_length_a 11.8617(6)
_cell_length_b 11.9511(5)
_cell_length_c 8.5065(3)
_cell_measurement_reflns_used 19559
_cell_measurement_temperature 298(2)
_cell_measurement_theta_max 36.69
_cell_measurement_theta_min 4.17
_cell_volume 1205.88(9)
_computing_cell_refinement 'STOE X-AREA'
_computing_data_collection 'STOE X-AREA'
_computing_data_reduction 'STOE X-RED'
_computing_structure_refinement 'SHELXL-97 (Sheldrick, 2008)'
_computing_structure_solution 'SHELXS-97 (Sheldrick, 2008)'
_diffrn_ambient_temperature 298(2)
_diffrn_detector_area_resol_mean 6.67
_diffrn_measured_fraction_theta_full 0.995
_diffrn_measured_fraction_theta_max 0.995
_diffrn_measurement_device_type 'STOE IPDS 2T'
_diffrn_measurement_method 'rotation method'
_diffrn_radiation_monochromator graphite
_diffrn_radiation_source 'fine-focus sealed tube'
_diffrn_radiation_type MoK\a
_diffrn_radiation_wavelength 0.71073
_diffrn_reflns_av_R_equivalents 0.0508
_diffrn_reflns_av_sigmaI/netI 0.0286
_diffrn_reflns_limit_h_max 19
_diffrn_reflns_limit_h_min -19
_diffrn_reflns_limit_k_max 19
_diffrn_reflns_limit_k_min -19
_diffrn_reflns_limit_l_max 12
_diffrn_reflns_limit_l_min -14
_diffrn_reflns_number 19870
_diffrn_reflns_theta_full 36.44
_diffrn_reflns_theta_max 36.44
_diffrn_reflns_theta_min 3.82
_exptl_absorpt_coefficient_mu 38.302
_exptl_absorpt_correction_T_max 0.1450
_exptl_absorpt_correction_T_min 0.0508
_exptl_absorpt_correction_type integration
_exptl_absorpt_process_details '(Coppens, 1970)'
_exptl_crystal_colour silver
_exptl_crystal_density_diffrn 8.403
_exptl_crystal_description prism
_exptl_crystal_F_000 2664
_exptl_crystal_size_max 0.150
_exptl_crystal_size_mid 0.097
_exptl_crystal_size_min 0.070
_refine_diff_density_max 2.541
_refine_diff_density_min -2.739
_refine_diff_density_rms 0.500
_refine_ls_extinction_coef 0.00429(12)
_refine_ls_extinction_expression Fc^*^=kFc[1+0.001xFc^2^\l^3^/sin(2\q)]^-1/4^
_refine_ls_extinction_method SHELXL
_refine_ls_goodness_of_fit_ref 1.095
_refine_ls_matrix_type full
_refine_ls_number_parameters 102
_refine_ls_number_reflns 3160
_refine_ls_number_restraints 0
_refine_ls_restrained_S_all 1.095
_refine_ls_R_factor_all 0.0501
_refine_ls_R_factor_gt 0.0417
_refine_ls_shift/su_max 0.001
_refine_ls_shift/su_mean 0.000
_refine_ls_structure_factor_coef Fsqd
_refine_ls_weighting_details 'calc w=1/[\s^2^(Fo^2^)+(0.0285P)^2^+38.3207P] where P=(Fo^2^+2Fc^2^)/3'
_refine_ls_weighting_scheme calc
_refine_ls_wR_factor_gt 0.0942
_refine_ls_wR_factor_ref 0.0988
_reflns_number_gt 2741
_reflns_number_total 3160
_reflns_threshold_expression >2sigma(I)
_cod_data_source_file ja302812s_si_004_2.cif
_cod_data_source_block O-CePd3Ga8
_cod_original_sg_symbol_H-M 'P m m n'
_cod_database_code 4118451

loop_
_symmetry_equiv_pos_as_xyz
'x, y, z'
'-x+1/2, -y+1/2, z'
'-x, y+1/2, -z'
'x+1/2, -y, -z'
'-x, -y, -z'
'x-1/2, y-1/2, -z'
'x, -y-1/2, z'
'-x-1/2, y, z'

loop_
_atom_site_label
_atom_site_type_symbol
_atom_site_fract_x
_atom_site_fract_y
_atom_site_fract_z
_atom_site_U_iso_or_equiv
_atom_site_adp_type
_atom_site_occupancy
_atom_site_symmetry_multiplicity
_atom_site_calc_flag
_atom_site_refinement_flags
Pd1 Pd 0.07223(4) 0.08031(5) 0.65847(6) 0.01335(11) Uani 1 1 d .
Ga1 Ga 0.07456(7) 0.07804(7) 0.35366(9) 0.01388(14) Uani 1 1 d .
Ga2 Ga 0.13607(7) 0.62841(7) 0.26551(9) 0.01363(15) Uani 1 1 d .
Ga3 Ga 0.63562(7) 0.13417(7) 0.26503(9) 0.0171(3) Uani 0.845(14) 1 d P
Pd2 Pd 0.63562(7) 0.13417(7) 0.26503(9) 0.0171(3) Uani 0.155(14) 1 d P
Pd3 Pd 0.07842(6) 0.2500 0.16306(9) 0.01385(14) Uani 1 2 d S
Ga4 Ga 0.09445(10) 0.2500 0.85562(13) 0.01398(19) Uani 1 2 d S
Ga5 Ga 0.52007(10) 0.2500 0.51194(14) 0.0150(2) Uani 1 2 d S
Ga6 Ga 0.61039(9) 0.2500 0.00020(13) 0.01311(19) Uani 1 2 d S
Ga7 Ga 0.2500 0.08401(11) 0.82680(14) 0.0153(2) Uani 1 2 d S
Ga8 Ga 0.2500 0.11591(10) 0.14483(14) 0.0150(2) Uani 1 2 d S
Ga9 Ga 0.2500 0.51387(10) 0.51345(14) 0.0159(2) Uani 1 2 d S
Pd4 Pd 0.2500 0.58438(6) 0.00991(8) 0.01211(13) Uani 1 2 d S
Ce1 Ce 0.0000 0.0000 0.0000 0.01137(10) Uani 1 2 d S
Pd5 Pd 0.2500 0.7500 0.49401(17) 0.0232(2) Uani 1 4 d S
Ce2 Ce 0.2500 0.2500 0.50224(9) 0.01105(13) Uani 1 4 d S

loop_
_atom_site_aniso_label
_atom_site_aniso_U_11
_atom_site_aniso_U_22
_atom_site_aniso_U_33
_atom_site_aniso_U_23
_atom_site_aniso_U_13
_atom_site_aniso_U_12
Pd1 0.01161(19) 0.0148(2) 0.01364(19) -0.00057(16) 0.00031(15) -0.00059(16)
Ga1 0.0153(3) 0.0131(3) 0.0132(3) -0.0012(2) -0.0002(2) -0.0010(3)
Ga2 0.0127(3) 0.0149(3) 0.0133(3) -0.0009(2) 0.0006(2) -0.0017(2)
Ga3 0.0170(4) 0.0190(4) 0.0153(4) 0.0026(3) -0.0021(2) -0.0012(3)
Pd2 0.0170(4) 0.0190(4) 0.0153(4) 0.0026(3) -0.0021(2) -0.0012(3)
Pd3 0.0139(3) 0.0137(3) 0.0140(3) 0.000 -0.0001(2) 0.000
Ga4 0.0157(4) 0.0125(4) 0.0137(4) 0.000 0.0023(3) 0.000
Ga5 0.0132(4) 0.0136(4) 0.0181(5) 0.000 -0.0017(4) 0.000
Ga6 0.0119(4) 0.0122(4) 0.0152(4) 0.000 0.0012(3) 0.000
Ga7 0.0139(4) 0.0178(5) 0.0142(4) 0.0024(4) 0.000 0.000
Ga8 0.0117(4) 0.0156(5) 0.0177(5) -0.0040(4) 0.000 0.000
Ga9 0.0191(5) 0.0141(5) 0.0144(4) 0.0018(4) 0.000 0.000
Pd4 0.0111(2) 0.0113(3) 0.0139(3) -0.0007(2) 0.000 0.000
Ce1 0.01109(19) 0.0116(2) 0.01141(18) 0.00006(15) -0.00017(15) 0.00134(15)
Pd5 0.0185(5) 0.0227(6) 0.0284(6) 0.000 0.000 0.000
Ce2 0.0095(2) 0.0103(3) 0.0134(3) 0.000 0.000 0.000

loop_
_atom_type_symbol
_atom_type_description
_atom_type_scat_dispersion_real
_atom_type_scat_dispersion_imag
_atom_type_scat_source
Ga Ga 0.2307 1.6083 'International Tables Vol C Tables 4.2.6.8 and 6.1.1.4'
Pd Pd -0.9988 1.0072 'International Tables Vol C Tables 4.2.6.8 and 6.1.1.4'
Ce Ce -0.2486 2.6331 'International Tables Vol C Tables 4.2.6.8 and 6.1.1.4'

loop_
_geom_angle_atom_site_label_1
_geom_angle_atom_site_label_2
_geom_angle_atom_site_label_3
_geom_angle
_geom_angle_site_symmetry_1
_geom_angle_site_symmetry_3
Ga7 Pd1 Ga1 126.51(4) . 5_556
Ga7 Pd1 Ga1 123.57(3) . .
Ga1 Pd1 Ga1 87.68(3) 5_556 .
Ga7 Pd1 Ga2 129.65(4) . 3_546
Ga1 Pd1 Ga2 62.15(3) 5_556 3_546
Ga1 Pd1 Ga2 105.03(3) . 3_546
Ga7 Pd1 Ga5 126.83(4) . 2
Ga1 Pd1 Ga5 105.51(3) 5_556 2
Ga1 Pd1 Ga5 62.41(3) . 2
Ga2 Pd1 Ga5 63.46(3) 3_546 2
Ga7 Pd1 Ga4 63.13(4) . .
Ga1 Pd1 Ga4 131.04(4) 5_556 .
Ga1 Pd1 Ga4 129.87(3) . .
Ga2 Pd1 Ga4 76.65(3) 3_546 .
Ga5 Pd1 Ga4 75.51(3) 2 .
Ga7 Pd1 Ga9 67.44(3) . 2
Ga1 Pd1 Ga9 101.79(3) 5_556 2
Ga1 Pd1 Ga9 61.88(3) . 2
Ga2 Pd1 Ga9 160.92(3) 3_546 2
Ga5 Pd1 Ga9 115.68(4) 2 2
Ga4 Pd1 Ga9 122.25(4) . 2
Ga7 Pd1 Ga3 69.94(4) . 4_456
Ga1 Pd1 Ga3 60.59(3) 5_556 4_456
Ga1 Pd1 Ga3 102.94(3) . 4_456
Ga2 Pd1 Ga3 113.85(3) 3_546 4_456
Ga5 Pd1 Ga3 161.53(3) 2 4_456
Ga4 Pd1 Ga3 122.52(3) . 4_456
Ga9 Pd1 Ga3 60.27(3) 2 4_456
Ga7 Pd1 Pd2 69.94(4) . 4_456
Ga1 Pd1 Pd2 60.59(3) 5_556 4_456
Ga1 Pd1 Pd2 102.94(3) . 4_456
Ga2 Pd1 Pd2 113.85(3) 3_546 4_456
Ga5 Pd1 Pd2 161.53(3) 2 4_456
Ga4 Pd1 Pd2 122.52(3) . 4_456
Ga9 Pd1 Pd2 60.27(3) 2 4_456
Ga3 Pd1 Pd2 0.000(13) 4_456 4_456
Ga7 Pd1 Ce1 73.42(3) . 1_556
Ga1 Pd1 Ce1 68.41(2) 5_556 1_556
Ga1 Pd1 Ce1 156.06(3) . 1_556
Ga2 Pd1 Ce1 65.54(2) 3_546 1_556
Ga5 Pd1 Ce1 123.79(3) 2 1_556
Ga4 Pd1 Ce1 71.26(2) . 1_556
Ga9 Pd1 Ce1 120.29(3) 2 1_556
Ga3 Pd1 Ce1 64.894(19) 4_456 1_556
Pd2 Pd1 Ce1 64.894(19) 4_456 1_556
Ga7 Pd1 Ce2 71.25(3) . .
Ga1 Pd1 Ce2 153.06(3) 5_556 .
Ga1 Pd1 Ce2 65.55(2) . .
Ga2 Pd1 Ce2 125.66(3) 3_546 .
Ga5 Pd1 Ce2 65.73(3) 2 .
Ga4 Pd1 Ce2 73.32(3) . .
Ga9 Pd1 Ce2 63.89(3) 2 .
Ga3 Pd1 Ce2 120.45(2) 4_456 .
Pd2 Pd1 Ce2 120.45(2) 4_456 .
Ce1 Pd1 Ce2 138.22(2) 1_556 .
Pd1 Ga1 Pd1 92.33(3) 5_556 .
Pd1 Ga1 Pd3 124.34(4) 5_556 .
Pd1 Ga1 Pd3 127.68(4) . .
Pd1 Ga1 Ga2 59.74(3) 5_556 7_565
Pd1 Ga1 Ga2 107.00(4) . 7_565
Pd3 Ga1 Ga2 123.00(4) . 7_565
Pd1 Ga1 Pd2 62.94(3) 5_556 8_655
Pd1 Ga1 Pd2 105.53(3) . 8_655
Pd3 Ga1 Pd2 69.32(3) . 8_655
Ga2 Ga1 Pd2 113.80(4) 7_565 8_655
Pd1 Ga1 Ga3 62.94(3) 5_556 8_655
Pd1 Ga1 Ga3 105.53(3) . 8_655
Pd3 Ga1 Ga3 69.32(3) . 8_655
Ga2 Ga1 Ga3 113.80(4) 7_565 8_655
Pd2 Ga1 Ga3 0.00(3) 8_655 8_655
Pd1 Ga1 Ga5 107.35(4) 5_556 2
Pd1 Ga1 Ga5 59.28(3) . 2
Pd3 Ga1 Ga5 73.66(3) . 2
Ga2 Ga1 Ga5 162.38(4) 7_565 2
Pd2 Ga1 Ga5 64.20(4) 8_655 2
Ga3 Ga1 Ga5 64.20(4) 8_655 2
Pd1 Ga1 Ga9 103.94(4) 5_556 2
Pd1 Ga1 Ga9 60.81(3) . 2
Pd3 Ga1 Ga9 127.85(4) . 2
Ga2 Ga1 Ga9 63.86(4) 7_565 2
Pd2 Ga1 Ga9 161.97(4) 8_655 2
Ga3 Ga1 Ga9 161.97(4) 8_655 2
Ga5 Ga1 Ga9 112.11(4) 2 2
Pd1 Ga1 Ga8 127.01(4) 5_556 .
Pd1 Ga1 Ga8 130.30(4) . .
Pd3 Ga1 Ga8 57.46(3) . .
Ga2 Ga1 Ga8 76.51(4) 7_565 .
Pd2 Ga1 Ga8 118.38(4) 8_655 .
Ga3 Ga1 Ga8 118.38(4) 8_655 .
Ga5 Ga1 Ga8 120.46(4) 2 .
Ga9 Ga1 Ga8 79.15(4) 2 .
Pd1 Ga1 Ce2 158.76(4) 5_556 .
Pd1 Ga1 Ce2 66.65(2) . .
Pd3 Ga1 Ce2 74.21(3) . .
Ga2 Ga1 Ce2 121.81(3) 7_565 .
Pd2 Ga1 Ce2 123.76(3) 8_655 .
Ga3 Ga1 Ce2 123.76(3) 8_655 .
Ga5 Ga1 Ce2 65.35(3) 2 .
Ga9 Ga1 Ce2 64.03(3) 2 .
Ga8 Ga1 Ce2 70.05(3) . .
Pd1 Ga1 Ce1 64.57(2) 5_556 .
Pd1 Ga1 Ce1 156.87(3) . .
Pd3 Ga1 Ce1 70.06(2) . .
Ga2 Ga1 Ce1 63.50(2) 7_565 .
Pd2 Ga1 Ce1 64.07(2) 8_655 .
Ga3 Ga1 Ce1 64.07(2) 8_655 .
Ga5 Ga1 Ce1 124.26(4) 2 .
Ga9 Ga1 Ce1 123.49(4) 2 .
Ga8 Ga1 Ce1 70.14(3) . .
Ce2 Ga1 Ce1 136.49(3) . .
Pd4 Ga2 Pd1 130.49(3) . 3_556
Pd4 Ga2 Ga1 100.85(4) . 7_565
Pd1 Ga2 Ga1 58.11(3) 3_556 7_565
Pd4 Ga2 Ga2 58.863(19) . 8_655
Pd1 Ga2 Ga2 160.70(2) 3_556 8_655
Ga1 Ga2 Ga2 105.80(2) 7_565 8_655
Pd4 Ga2 Ga6 58.07(3) . 6_565
Pd1 Ga2 Ga6 102.60(4) 3_556 6_565
Ga1 Ga2 Ga6 134.26(4) 7_565 6_565
Ga2 Ga2 Ga6 96.47(3) 8_655 6_565
Pd4 Ga2 Ga5 159.42(4) . 6_566
Pd1 Ga2 Ga5 58.31(3) 3_556 6_566
Ga1 Ga2 Ga5 99.05(3) 7_565 6_566
Ga2 Ga2 Ga5 119.97(3) 8_655 6_566
Ga6 Ga2 Ga5 103.57(4) 6_565 6_566
Pd4 Ga2 Pd5 115.84(4) . .
Pd1 Ga2 Pd5 113.65(3) 3_556 .
Ga1 Ga2 Pd5 114.73(4) 7_565 .
Ga2 Ga2 Pd5 60.89(2) 8_655 .
Ga6 Ga2 Pd5 111.01(4) 6_565 .
Ga5 Ga2 Pd5 59.08(3) 6_566 .
Pd4 Ga2 Ga9 105.86(4) . .
Pd1 Ga2 Ga9 99.15(3) 3_556 .
Ga1 Ga2 Ga9 58.71(3) 7_565 .
Ga2 Ga2 Ga9 61.742(19) 8_655 .
Ga6 Ga2 Ga9 158.21(4) 6_565 .
Ga5 Ga2 Ga9 88.95(4) 6_566 .
Pd5 Ga2 Ga9 60.23(3) . .
Pd4 Ga2 Ga2 101.61(2) . 7_575
Pd1 Ga2 Ga2 102.68(2) 3_556 7_575
Ga1 Ga2 Ga2 157.02(2) 7_565 7_575
Ga2 Ga2 Ga2 90.0 8_655 7_575
Ga6 Ga2 Ga2 57.50(2) 6_565 7_575
Ga5 Ga2 Ga2 58.16(2) 6_566 7_575
Pd5 Ga2 Ga2 58.46(2) . 7_575
Ga9 Ga2 Ga2 118.65(3) . 7_575
Pd4 Ga2 Ce1 64.745(19) . 3
Pd1 Ga2 Ce1 65.76(2) 3_556 3
Ga1 Ga2 Ce1 67.37(2) 7_565 3
Ga2 Ga2 Ce1 120.587(14) 8_655 3
Ga6 Ga2 Ce1 66.89(2) 6_565 3
Ga5 Ga2 Ce1 119.36(4) 6_566 3
Pd5 Ga2 Ce1 177.31(3) . 3
Ga9 Ga2 Ce1 122.35(4) . 3
Ga2 Ga2 Ce1 118.935(15) 7_575 3
Ga6 Ga3 Ga1 105.24(4) . 8_655
Ga6 Ga3 Pd2 96.46(3) . 8_755
Ga1 Ga3 Pd2 157.96(2) 8_655 8_755
Ga6 Ga3 Ga3 96.46(3) . 8_755
Ga1 Ga3 Ga3 157.96(2) 8_655 8_755
Pd2 Ga3 Ga3 0.00(5) 8_755 8_755
Ga6 Ga3 Ga9 156.04(4) . 6_656
Ga1 Ga3 Ga9 97.80(3) 8_655 6_656
Pd2 Ga3 Ga9 60.21(2) 8_755 6_656
Ga3 Ga3 Ga9 60.21(2) 8_755 6_656
Ga6 Ga3 Pd1 130.89(4) . 4_556
Ga1 Ga3 Pd1 56.47(3) 8_655 4_556
Pd2 Ga3 Pd1 105.87(2) 8_755 4_556
Ga3 Ga3 Pd1 105.87(2) 8_755 4_556
Ga9 Ga3 Pd1 58.78(3) 6_656 4_556
Ga6 Ga3 Pd4 56.75(3) . 6_655
Ga1 Ga3 Pd4 129.60(4) 8_655 6_655
Pd2 Ga3 Pd4 60.654(18) 8_755 6_655
Ga3 Ga3 Pd4 60.654(18) 8_755 6_655
Ga9 Ga3 Pd4 103.08(4) 6_656 6_655
Pd1 Ga3 Pd4 97.68(3) 4_556 6_655
Ga6 Ga3 Pd2 58.65(2) . 7_565
Ga1 Ga3 Pd2 104.45(3) 8_655 7_565
Pd2 Ga3 Pd2 90.0 8_755 7_565
Ga3 Ga3 Pd2 90.0 8_755 7_565
Ga9 Ga3 Pd2 121.76(3) 6_656 7_565
Pd1 Ga3 Pd2 158.80(2) 4_556 7_565
Pd4 Ga3 Pd2 102.41(2) 6_655 7_565
Ga6 Ga3 Ga3 58.65(2) . 7_565
Ga1 Ga3 Ga3 104.45(3) 8_655 7_565
Pd2 Ga3 Ga3 90.0 8_755 7_565
Ga3 Ga3 Ga3 90.0 8_755 7_565
Ga9 Ga3 Ga3 121.76(3) 6_656 7_565
Pd1 Ga3 Ga3 158.80(2) 4_556 7_565
Pd4 Ga3 Ga3 102.41(2) 6_655 7_565
Pd2 Ga3 Ga3 0.00(5) 7_565 7_565
Ga6 Ga3 Pd5 114.45(4) . 5_666
Ga1 Ga3 Pd5 111.38(4) 8_655 5_666
Pd2 Ga3 Pd5 61.25(2) 8_755 5_666
Ga3 Ga3 Pd5 61.25(2) 8_755 5_666
Ga9 Ga3 Pd5 61.19(3) 6_656 5_666
Pd1 Ga3 Pd5 114.65(3) 4_556 5_666
Pd4 Ga3 Pd5 118.92(3) 6_655 5_666
Pd2 Ga3 Pd5 60.61(2) 7_565 5_666
Ga3 Ga3 Pd5 60.61(2) 7_565 5_666
Ga6 Ga3 Ga5 108.39(4) . .
Ga1 Ga3 Ga5 58.10(3) 8_655 .
Pd2 Ga3 Ga5 118.58(3) 8_755 .
Ga3 Ga3 Ga5 118.58(3) 8_755 .
Ga9 Ga3 Ga5 89.21(4) 6_656 .
Pd1 Ga3 Ga5 98.40(3) 4_556 .
Pd4 Ga3 Ga5 163.28(4) 6_655 .
Pd2 Ga3 Ga5 61.10(2) 7_565 .
Ga3 Ga3 Ga5 61.10(2) 7_565 .
Pd5 Ga3 Ga5 57.34(3) 5_666 .
Ga6 Ga3 Pd3 54.81(3) . 2
Ga1 Ga3 Pd3 54.23(3) 8_655 2
Pd2 Ga3 Pd3 147.241(18) 8_755 2
Ga3 Ga3 Pd3 147.241(18) 8_755 2
Ga9 Ga3 Pd3 149.03(4) 6_656 2
Pd1 Ga3 Pd3 105.40(3) 4_556 2
Pd4 Ga3 Pd3 105.54(3) 6_655 2
Pd2 Ga3 Pd3 62.709(17) 7_565 2
Ga3 Ga3 Pd3 62.709(17) 7_565 2
Pd5 Ga3 Pd3 112.84(3) 5_666 2
Ga5 Ga3 Pd3 65.59(3) . 2
Ga8 Pd3 Ga8 76.27(5) 2 .
Ga8 Pd3 Ga1 122.38(4) 2 .
Ga8 Pd3 Ga1 64.28(3) . .
Ga8 Pd3 Ga1 64.28(3) 2 7_565
Ga8 Pd3 Ga1 122.38(4) . 7_565
Ga1 Pd3 Ga1 103.44(4) . 7_565
Ga8 Pd3 Ga4 83.31(4) 2 1_554
Ga8 Pd3 Ga4 83.31(4) . 1_554
Ga1 Pd3 Ga4 128.24(2) . 1_554
Ga1 Pd3 Ga4 128.24(2) 7_565 1_554
Ga8 Pd3 Ga6 129.46(3) 2 2
Ga8 Pd3 Ga6 129.46(3) . 2
Ga1 Pd3 Ga6 108.11(3) . 2
Ga1 Pd3 Ga6 108.11(3) 7_565 2
Ga4 Pd3 Ga6 62.42(4) 1_554 2
Ga8 Pd3 Pd2 163.71(4) 2 8_655
Ga8 Pd3 Pd2 113.18(3) . 8_655
Ga1 Pd3 Pd2 56.46(3) . 8_655
Ga1 Pd3 Pd2 99.63(3) 7_565 8_655
Ga4 Pd3 Pd2 110.34(4) 1_554 8_655
Ga6 Pd3 Pd2 55.66(3) 2 8_655
Ga8 Pd3 Ga3 163.71(4) 2 8_655
Ga8 Pd3 Ga3 113.18(3) . 8_655
Ga1 Pd3 Ga3 56.46(3) . 8_655
Ga1 Pd3 Ga3 99.63(3) 7_565 8_655
Ga4 Pd3 Ga3 110.34(4) 1_554 8_655
Ga6 Pd3 Ga3 55.66(3) 2 8_655
Pd2 Pd3 Ga3 0.00(5) 8_655 8_655
Ga8 Pd3 Ga3 113.18(3) 2 2
Ga8 Pd3 Ga3 163.71(4) . 2
Ga1 Pd3 Ga3 99.63(3) . 2
Ga1 Pd3 Ga3 56.46(3) 7_565 2
Ga4 Pd3 Ga3 110.34(4) 1_554 2
Ga6 Pd3 Ga3 55.66(3) 2 2
Pd2 Pd3 Ga3 54.58(3) 8_655 2
Ga3 Pd3 Ga3 54.58(3) 8_655 2
Ga8 Pd3 Pd2 113.18(3) 2 2
Ga8 Pd3 Pd2 163.71(4) . 2
Ga1 Pd3 Pd2 99.63(3) . 2
Ga1 Pd3 Pd2 56.46(3) 7_565 2
Ga4 Pd3 Pd2 110.34(4) 1_554 2
Ga6 Pd3 Pd2 55.66(3) 2 2
Pd2 Pd3 Pd2 54.58(3) 8_655 2
Ga3 Pd3 Pd2 54.58(3) 8_655 2
Ga3 Pd3 Pd2 0.00(3) 2 2
Ga8 Pd3 Ce1 136.71(4) 2 .
Ga8 Pd3 Ce1 69.51(2) . .
Ga1 Pd3 Ce1 63.961(18) . .
Ga1 Pd3 Ce1 158.65(3) 7_565 .
Ga4 Pd3 Ce1 67.389(15) 1_554 .
Ga6 Pd3 Ce1 63.621(13) 2 .
Pd2 Pd3 Ce1 59.179(18) 8_655 .
Ga3 Pd3 Ce1 59.179(18) 8_655 .
Ga3 Pd3 Ce1 106.74(3) 2 .
Pd2 Pd3 Ce1 106.74(3) 2 .
Ga8 Pd3 Ce1 69.51(2) 2 3
Ga8 Pd3 Ce1 136.71(4) . 3
Ga1 Pd3 Ce1 158.65(3) . 3
Ga1 Pd3 Ce1 63.960(18) 7_565 3
Ga4 Pd3 Ce1 67.389(15) 1_554 3
Ga6 Pd3 Ce1 63.621(13) 2 3
Pd2 Pd3 Ce1 106.74(3) 8_655 3
Ga3 Pd3 Ce1 106.74(3) 8_655 3
Ga3 Pd3 Ce1 59.179(18) 2 3
Pd2 Pd3 Ce1 59.179(18) 2 3
Ce1 Pd3 Ce1 121.59(2) . 3
Pd3 Ga4 Pd1 128.70(2) 1_556 7_565
Pd3 Ga4 Pd1 128.70(2) 1_556 .
Pd1 Ga4 Pd1 100.13(5) 7_565 .
Pd3 Ga4 Ga7 97.99(4) 1_556 .
Pd1 Ga4 Ga7 124.72(5) 7_565 .
Pd1 Ga4 Ga7 56.72(3) . .
Pd3 Ga4 Ga7 97.99(4) 1_556 2
Pd1 Ga4 Ga7 56.72(3) 7_565 2
Pd1 Ga4 Ga7 124.72(5) . 2
Ga7 Ga4 Ga7 93.65(5) . 2
Pd3 Ga4 Ga6 59.00(4) 1_556 2_556
Pd1 Ga4 Ga6 101.39(4) 7_565 2_556
Pd1 Ga4 Ga6 101.39(4) . 2_556
Ga7 Ga4 Ga6 130.23(3) . 2_556
Ga7 Ga4 Ga6 130.23(3) 2 2_556
Pd3 Ga4 Ce1 67.542(19) 1_556 3_556
Pd1 Ga4 Ce1 61.645(14) 7_565 3_556
Pd1 Ga4 Ce1 149.90(4) . 3_556
Ga7 Ga4 Ce1 153.11(5) . 3_556
Ga7 Ga4 Ce1 67.50(2) 2 3_556
Ga6 Ga4 Ce1 62.963(18) 2_556 3_556
Pd3 Ga4 Ce1 67.542(19) 1_556 1_556
Pd1 Ga4 Ce1 149.90(4) 7_565 1_556
Pd1 Ga4 Ce1 61.645(14) . 1_556
Ga7 Ga4 Ce1 67.50(2) . 1_556
Ga7 Ga4 Ce1 153.11(5) 2 1_556
Ga6 Ga4 Ce1 62.963(18) 2_556 1_556
Ce1 Ga4 Ce1 121.82(3) 3_556 1_556
Pd3 Ga4 Ce2 152.62(5) 1_556 .
Pd1 Ga4 Ce2 60.77(2) 7_565 .
Pd1 Ga4 Ce2 60.77(2) . .
Ga7 Ga4 Ce2 64.43(3) . .
Ga7 Ga4 Ce2 64.43(3) 2 .
Ga6 Ga4 Ce2 148.39(5) 2_556 .
Ce1 Ga4 Ce2 118.525(17) 3_556 .
Ce1 Ga4 Ce2 118.525(17) 1_556 .
Pd1 Ga5 Pd1 101.43(5) 2 8_655
Pd1 Ga5 Ga1 130.72(5) 2 8_655
Pd1 Ga5 Ga1 58.30(2) 8_655 8_655
Pd1 Ga5 Ga1 58.30(2) 2 2
Pd1 Ga5 Ga1 130.72(5) 8_655 2
Ga1 Ga5 Ga1 99.08(5) 8_655 2
Pd1 Ga5 Pd5 115.25(4) 2 5_666
Pd1 Ga5 Pd5 115.25(4) 8_655 5_666
Ga1 Ga5 Pd5 113.97(4) 8_655 5_666
Ga1 Ga5 Pd5 113.97(4) 2 5_666
Pd1 Ga5 Ga2 58.23(3) 2 4_566
Pd1 Ga5 Ga2 106.86(5) 8_655 4_566
Ga1 Ga5 Ga2 162.07(4) 8_655 4_566
Ga1 Ga5 Ga2 98.55(3) 2 4_566
Pd5 Ga5 Ga2 60.88(4) 5_666 4_566
Pd1 Ga5 Ga2 106.86(5) 2 6_656
Pd1 Ga5 Ga2 58.23(3) 8_655 6_656
Ga1 Ga5 Ga2 98.55(2) 8_655 6_656
Ga1 Ga5 Ga2 162.07(4) 2 6_656
Pd5 Ga5 Ga2 60.88(4) 5_666 6_656
Ga2 Ga5 Ga2 63.68(4) 4_566 6_656
Pd1 Ga5 Ga3 157.33(4) 2 .
Pd1 Ga5 Ga3 100.06(2) 8_655 .
Ga1 Ga5 Ga3 57.70(3) 8_655 .
Ga1 Ga5 Ga3 101.60(4) 2 .
Pd5 Ga5 Ga3 60.53(4) 5_666 .
Ga2 Ga5 Ga3 121.32(5) 4_566 .
Ga2 Ga5 Ga3 90.57(3) 6_656 .
Pd1 Ga5 Pd2 100.06(2) 2 7_565
Pd1 Ga5 Pd2 157.33(4) 8_655 7_565
Ga1 Ga5 Pd2 101.60(4) 8_655 7_565
Ga1 Ga5 Pd2 57.70(3) 2 7_565
Pd5 Ga5 Pd2 60.53(4) 5_666 7_565
Ga2 Ga5 Pd2 90.57(3) 4_566 7_565
Ga2 Ga5 Pd2 121.32(5) 6_656 7_565
Ga3 Ga5 Pd2 57.79(4) . 7_565
Pd1 Ga5 Ga3 100.06(2) 2 7_565
Pd1 Ga5 Ga3 157.33(4) 8_655 7_565
Ga1 Ga5 Ga3 101.60(4) 8_655 7_565
Ga1 Ga5 Ga3 57.70(3) 2 7_565
Pd5 Ga5 Ga3 60.53(4) 5_666 7_565
Ga2 Ga5 Ga3 90.57(3) 4_566 7_565
Ga2 Ga5 Ga3 121.32(5) 6_656 7_565
Ga3 Ga5 Ga3 57.79(4) . 7_565
Pd2 Ga5 Ga3 0.00(4) 7_565 7_565
Pd1 Ga5 Ce2 66.08(3) 2 .
Pd1 Ga5 Ce2 66.08(3) 8_655 .
Ga1 Ga5 Ce2 64.64(3) 8_655 .
Ga1 Ga5 Ce2 64.64(3) 2 .
Pd5 Ga5 Ce2 177.46(6) 5_666 .
Ga2 Ga5 Ce2 121.13(4) 4_566 .
Ga2 Ga5 Ce2 121.13(4) 6_656 .
Ga3 Ga5 Ce2 117.35(4) . .
Pd2 Ga5 Ce2 117.35(4) 7_565 .
Ga3 Ga5 Ce2 117.35(4) 7_565 .
Pd4 Ga6 Pd4 100.09(4) 5_665 6_655
Pd4 Ga6 Pd3 124.26(3) 5_665 2
Pd4 Ga6 Pd3 124.26(3) 6_655 2
Pd4 Ga6 Pd2 63.72(3) 5_665 7_565
Pd4 Ga6 Pd2 110.78(5) 6_655 7_565
Pd3 Ga6 Pd2 69.53(3) 2 7_565
Pd4 Ga6 Ga3 63.72(3) 5_665 7_565
Pd4 Ga6 Ga3 110.78(5) 6_655 7_565
Pd3 Ga6 Ga3 69.53(3) 2 7_565
Pd2 Ga6 Ga3 0.00(4) 7_565 7_565
Pd4 Ga6 Ga3 110.78(5) 5_665 .
Pd4 Ga6 Ga3 63.72(3) 6_655 .
Pd3 Ga6 Ga3 69.53(3) 2 .
Pd2 Ga6 Ga3 62.69(4) 7_565 .
Ga3 Ga6 Ga3 62.69(4) 7_565 .
Pd4 Ga6 Ga2 108.17(4) 5_665 6_655
Pd4 Ga6 Ga2 59.20(3) 6_655 6_655
Pd3 Ga6 Ga2 122.38(4) 2 6_655
Pd2 Ga6 Ga2 167.02(5) 7_565 6_655
Ga3 Ga6 Ga2 167.02(5) 7_565 6_655
Ga3 Ga6 Ga2 114.54(3) . 6_655
Pd4 Ga6 Ga2 59.20(3) 5_665 4_565
Pd4 Ga6 Ga2 108.17(4) 6_655 4_565
Pd3 Ga6 Ga2 122.38(4) 2 4_565
Pd2 Ga6 Ga2 114.54(3) 7_565 4_565
Ga3 Ga6 Ga2 114.54(3) 7_565 4_565
Ga3 Ga6 Ga2 167.02(5) . 4_565
Ga2 Ga6 Ga2 65.01(4) 6_655 4_565
Pd4 Ga6 Ga4 123.86(3) 5_665 2_554
Pd4 Ga6 Ga4 123.86(3) 6_655 2_554
Pd3 Ga6 Ga4 58.59(4) 2 2_554
Pd2 Ga6 Ga4 118.86(4) 7_565 2_554
Ga3 Ga6 Ga4 118.86(4) 7_565 2_554
Ga3 Ga6 Ga4 118.86(4) . 2_554
Ga2 Ga6 Ga4 73.92(4) 6_655 2_554
Ga2 Ga6 Ga4 73.92(4) 4_565 2_554
Pd4 Ga6 Ce1 163.64(4) 5_665 4
Pd4 Ga6 Ce1 63.598(11) 6_655 4
Pd3 Ga6 Ce1 70.057(19) 2 4
Pd2 Ga6 Ce1 121.47(4) 7_565 4
Ga3 Ga6 Ce1 121.47(4) 7_565 4
Ga3 Ga6 Ce1 64.48(2) . 4
Ga2 Ga6 Ce1 63.42(2) 6_655 4
Ga2 Ga6 Ce1 122.48(4) 4_565 4
Ga4 Ga6 Ce1 69.000(19) 2_554 4
Pd4 Ga6 Ce1 63.598(11) 5_665 2
Pd4 Ga6 Ce1 163.64(4) 6_655 2
Pd3 Ga6 Ce1 70.057(19) 2 2
Pd2 Ga6 Ce1 64.48(2) 7_565 2
Ga3 Ga6 Ce1 64.48(2) 7_565 2
Ga3 Ga6 Ce1 121.47(4) . 2
Ga2 Ga6 Ce1 122.48(4) 6_655 2
Ga2 Ga6 Ce1 63.42(2) 4_565 2
Ga4 Ga6 Ce1 69.000(19) 2_554 2
Ce1 Ga6 Ce1 132.67(4) 4 2
Pd4 Ga7 Pd1 109.27(4) 2_556 8_655
Pd4 Ga7 Pd1 109.27(4) 2_556 .
Pd1 Ga7 Pd1 111.62(5) 8_655 .
Pd4 Ga7 Ga4 121.44(4) 2_556 2
Pd1 Ga7 Ga4 60.15(3) 8_655 2
Pd1 Ga7 Ga4 128.63(5) . 2
Pd4 Ga7 Ga4 121.43(4) 2_556 .
Pd1 Ga7 Ga4 128.63(5) 8_655 .
Pd1 Ga7 Ga4 60.15(3) . .
Ga4 Ga7 Ga4 85.42(5) 2 .
Pd4 Ga7 Ga8 60.28(4) 2_556 1_556
Pd1 Ga7 Ga8 123.96(2) 8_655 1_556
Pd1 Ga7 Ga8 123.96(2) . 1_556
Ga4 Ga7 Ga8 78.99(4) 2 1_556
Ga4 Ga7 Ga8 78.99(4) . 1_556
Pd4 Ga7 Ga9 104.05(5) 2_556 2
Pd1 Ga7 Ga9 58.58(3) 8_655 2
Pd1 Ga7 Ga9 58.58(3) . 2
Ga4 Ga7 Ga9 112.06(4) 2 2
Ga4 Ga7 Ga9 112.06(4) . 2
Ga8 Ga7 Ga9 164.33(6) 1_556 2
Pd4 Ga7 Pd2 58.62(3) 2_556 4_456
Pd1 Ga7 Pd2 102.11(4) 8_655 4_456
Pd1 Ga7 Pd2 58.12(3) . 4_456
Ga4 Ga7 Pd2 161.98(4) 2 4_456
Ga4 Ga7 Pd2 110.23(3) . 4_456
Ga8 Ga7 Pd2 111.96(4) 1_556 4_456
Ga9 Ga7 Pd2 54.57(3) 2 4_456
Pd4 Ga7 Pd2 58.62(3) 2_556 5_656
Pd1 Ga7 Pd2 58.12(3) 8_655 5_656
Pd1 Ga7 Pd2 102.11(4) . 5_656
Ga4 Ga7 Pd2 110.23(3) 2 5_656
Ga4 Ga7 Pd2 161.98(4) . 5_656
Ga8 Ga7 Pd2 111.96(4) 1_556 5_656
Ga9 Ga7 Pd2 54.57(3) 2 5_656
Pd2 Ga7 Pd2 52.99(4) 4_456 5_656
Pd4 Ga7 Ce2 163.44(5) 2_556 .
Pd1 Ga7 Ce2 63.51(3) 8_655 .
Pd1 Ga7 Ce2 63.51(3) . .
Ga4 Ga7 Ce2 69.37(3) 2 .
Ga4 Ga7 Ce2 69.37(3) . .
Ga8 Ga7 Ce2 136.28(5) 1_556 .
Ga9 Ga7 Ce2 59.39(3) 2 .
Pd2 Ga7 Ce2 106.96(3) 4_456 .
Pd2 Ga7 Ce2 106.96(3) 5_656 .
Pd4 Ga7 Ce1 60.654(18) 2_556 4_556
Pd1 Ga7 Ce1 61.656(14) 8_655 4_556
Pd1 Ga7 Ce1 160.57(5) . 4_556
Ga4 Ga7 Ce1 65.92(2) 2 4_556
Ga4 Ga7 Ce1 138.98(5) . 4_556
Ga8 Ga7 Ce1 67.60(2) 1_556 4_556
Ga9 Ga7 Ce1 105.86(3) 2 4_556
Pd2 Ga7 Ce1 104.06(4) 4_456 4_556
Pd2 Ga7 Ce1 58.55(2) 5_656 4_556
Ce2 Ga7 Ce1 121.005(17) . 4_556
Pd4 Ga7 Ce1 60.654(18) 2_556 1_556
Pd1 Ga7 Ce1 160.57(5) 8_655 1_556
Pd1 Ga7 Ce1 61.656(14) . 1_556
Ga4 Ga7 Ce1 138.98(5) 2 1_556
Ga4 Ga7 Ce1 65.92(2) . 1_556
Ga8 Ga7 Ce1 67.60(2) 1_556 1_556
Ga9 Ga7 Ce1 105.86(3) 2 1_556
Pd2 Ga7 Ce1 58.55(2) 4_456 1_556
Pd2 Ga7 Ce1 104.06(4) 5_656 1_556
Ce2 Ga7 Ce1 121.005(17) . 1_556
Ce1 Ga7 Ce1 117.97(3) 4_556 1_556
Pd3 Ga8 Pd3 103.31(5) . 2
Pd3 Ga8 Pd4 125.64(3) . 2
Pd3 Ga8 Pd4 125.64(3) 2 2
Pd3 Ga8 Ga7 98.36(4) . 1_554
Pd3 Ga8 Ga7 98.36(4) 2 1_554
Pd4 Ga8 Ga7 56.36(4) 2 1_554
Pd3 Ga8 Ga1 58.27(3) . .
Pd3 Ga8 Ga1 130.62(5) 2 .
Pd4 Ga8 Ga1 97.46(4) 2 .
Ga7 Ga8 Ga1 127.70(3) 1_554 .
Pd3 Ga8 Ga1 130.62(5) . 8_655
Pd3 Ga8 Ga1 58.27(3) 2 8_655
Pd4 Ga8 Ga1 97.45(4) 2 8_655
Ga7 Ga8 Ga1 127.70(3) 1_554 8_655
Ga1 Ga8 Ga1 97.24(5) . 8_655
Pd3 Ga8 Ce2 70.07(3) . .
Pd3 Ga8 Ce2 70.07(3) 2 .
Pd4 Ga8 Ce2 143.41(5) 2 .
Ga7 Ga8 Ce2 160.23(5) 1_554 .
Ga1 Ga8 Ce2 60.62(3) . .
Ga1 Ga8 Ce2 60.62(3) 8_655 .
Pd3 Ga8 Ce1 66.463(14) . .
Pd3 Ga8 Ce1 158.54(5) 2 .
Pd4 Ga8 Ce1 59.371(17) 2 .
Ga7 Ga8 Ce1 66.16(2) 1_554 .
Ga1 Ga8 Ce1 61.624(18) . .
Ga1 Ga8 Ce1 142.87(5) 8_655 .
Ce2 Ga8 Ce1 119.757(18) . .
Pd3 Ga8 Ce1 158.54(5) . 4
Pd3 Ga8 Ce1 66.462(14) 2 4
Pd4 Ga8 Ce1 59.371(17) 2 4
Ga7 Ga8 Ce1 66.16(2) 1_554 4
Ga1 Ga8 Ce1 142.87(5) . 4
Ga1 Ga8 Ce1 61.623(18) 8_655 4
Ce2 Ga8 Ce1 119.757(18) . 4
Ce1 Ga8 Ce1 115.98(3) . 4
Pd1 Ga9 Pd1 103.24(5) 2 7_565
Pd1 Ga9 Ga1 131.35(5) 2 7_565
Pd1 Ga9 Ga1 57.31(2) 7_565 7_565
Pd1 Ga9 Ga1 57.31(2) 2 2
Pd1 Ga9 Ga1 131.35(5) 7_565 2
Ga1 Ga9 Ga1 99.95(5) 7_565 2
Pd1 Ga9 Pd2 60.95(3) 2 3_656
Pd1 Ga9 Pd2 107.06(4) 7_565 3_656
Ga1 Ga9 Pd2 159.77(4) 7_565 3_656
Ga1 Ga9 Pd2 100.22(3) 2 3_656
Pd1 Ga9 Ga3 60.95(3) 2 3_656
Pd1 Ga9 Ga3 107.06(4) 7_565 3_656
Ga1 Ga9 Ga3 159.77(4) 7_565 3_656
Ga1 Ga9 Ga3 100.22(3) 2 3_656
Pd2 Ga9 Ga3 0.00(4) 3_656 3_656
Pd1 Ga9 Pd2 107.06(4) 2 6_566
Pd1 Ga9 Pd2 60.95(3) 7_565 6_566
Ga1 Ga9 Pd2 100.22(3) 7_565 6_566
Ga1 Ga9 Pd2 159.77(4) 2 6_566
Pd2 Ga9 Pd2 59.58(4) 3_656 6_566
Ga3 Ga9 Pd2 59.58(4) 3_656 6_566
Pd1 Ga9 Ga3 107.06(4) 2 6_566
Pd1 Ga9 Ga3 60.95(3) 7_565 6_566
Ga1 Ga9 Ga3 100.22(3) 7_565 6_566
Ga1 Ga9 Ga3 159.77(4) 2 6_566
Pd2 Ga9 Ga3 59.58(4) 3_656 6_566
Ga3 Ga9 Ga3 59.58(4) 3_656 6_566
Pd2 Ga9 Ga3 0.00(3) 6_566 6_566
Pd1 Ga9 Pd5 116.40(3) 2 .
Pd1 Ga9 Pd5 116.40(3) 7_565 .
Ga1 Ga9 Pd5 111.98(4) 7_565 .
Ga1 Ga9 Pd5 111.98(4) 2 .
Pd2 Ga9 Pd5 60.98(4) 3_656 .
Ga3 Ga9 Pd5 60.98(4) 3_656 .
Pd2 Ga9 Pd5 60.98(4) 6_566 .
Ga3 Ga9 Pd5 60.98(4) 6_566 .
Pd1 Ga9 Ga2 99.69(2) 2 8_655
Pd1 Ga9 Ga2 155.60(4) 7_565 8_655
Ga1 Ga9 Ga2 100.77(4) 7_565 8_655
Ga1 Ga9 Ga2 57.43(3) 2 8_655
Pd2 Ga9 Ga2 91.27(3) 3_656 8_655
Ga3 Ga9 Ga2 91.27(3) 3_656 8_655
Pd2 Ga9 Ga2 119.51(5) 6_566 8_655
Ga3 Ga9 Ga2 119.51(5) 6_566 8_655
Pd5 Ga9 Ga2 58.54(4) . 8_655
Pd1 Ga9 Ga2 155.60(4) 2 .
Pd1 Ga9 Ga2 99.69(2) 7_565 .
Ga1 Ga9 Ga2 57.43(3) 7_565 .
Ga1 Ga9 Ga2 100.76(4) 2 .
Pd2 Ga9 Ga2 119.51(5) 3_656 .
Ga3 Ga9 Ga2 119.51(5) 3_656 .
Pd2 Ga9 Ga2 91.27(3) 6_566 .
Ga3 Ga9 Ga2 91.27(3) 6_566 .
Pd5 Ga9 Ga2 58.54(4) . .
Ga2 Ga9 Ga2 56.51(4) 8_655 .
Pd1 Ga9 Ga7 53.98(2) 2 2
Pd1 Ga9 Ga7 53.98(2) 7_565 2
Ga1 Ga9 Ga7 107.19(4) 7_565 2
Ga1 Ga9 Ga7 107.19(4) 2 2
Pd2 Ga9 Ga7 65.15(4) 3_656 2
Ga3 Ga9 Ga7 65.15(4) 3_656 2
Pd2 Ga9 Ga7 65.15(4) 6_566 2
Ga3 Ga9 Ga7 65.15(4) 6_566 2
Pd5 Ga9 Ga7 117.05(6) . 2
Ga2 Ga9 Ga7 150.38(2) 8_655 2
Ga2 Ga9 Ga7 150.38(2) . 2
Ga7 Pd4 Ga6 125.86(3) 2_554 5_665
Ga7 Pd4 Ga6 125.86(3) 2_554 6_565
Ga6 Pd4 Ga6 79.78(4) 5_665 6_565
Ga7 Pd4 Ga2 131.94(4) 2_554 .
Ga6 Pd4 Ga2 101.83(4) 5_665 .
Ga6 Pd4 Ga2 62.73(3) 6_565 .
Ga7 Pd4 Ga2 131.94(4) 2_554 8_655
Ga6 Pd4 Ga2 62.73(3) 5_665 8_655
Ga6 Pd4 Ga2 101.83(4) 6_565 8_655
Ga2 Pd4 Ga2 62.27(4) . 8_655
Ga7 Pd4 Ga8 63.36(4) 2_554 2
Ga6 Pd4 Ga8 134.88(3) 5_665 2
Ga6 Pd4 Ga8 134.88(3) 6_565 2
Ga2 Pd4 Ga8 79.74(4) . 2
Ga2 Pd4 Ga8 79.74(4) 8_655 2
Ga7 Pd4 Ga3 69.69(3) 2_554 6_565
Ga6 Pd4 Ga3 96.97(4) 5_665 6_565
Ga6 Pd4 Ga3 59.52(3) 6_565 6_565
Ga2 Pd4 Ga3 113.96(3) . 6_565
Ga2 Pd4 Ga3 155.91(4) 8_655 6_565
Ga8 Pd4 Ga3 123.99(4) 2 6_565
Ga7 Pd4 Pd2 69.69(3) 2_554 6_565
Ga6 Pd4 Pd2 96.97(4) 5_665 6_565
Ga6 Pd4 Pd2 59.52(3) 6_565 6_565
Ga2 Pd4 Pd2 113.96(3) . 6_565
Ga2 Pd4 Pd2 155.91(4) 8_655 6_565
Ga8 Pd4 Pd2 123.99(4) 2 6_565
Ga3 Pd4 Pd2 0.00(5) 6_565 6_565
Ga7 Pd4 Pd2 69.69(3) 2_554 3_655
Ga6 Pd4 Pd2 59.52(3) 5_665 3_655
Ga6 Pd4 Pd2 96.97(4) 6_565 3_655
Ga2 Pd4 Pd2 155.91(4) . 3_655
Ga2 Pd4 Pd2 113.96(3) 8_655 3_655
Ga8 Pd4 Pd2 123.99(4) 2 3_655
Ga3 Pd4 Pd2 58.69(4) 6_565 3_655
Pd2 Pd4 Pd2 58.69(4) 6_565 3_655
Ga7 Pd4 Ga3 69.69(3) 2_554 3_655
Ga6 Pd4 Ga3 59.52(3) 5_665 3_655
Ga6 Pd4 Ga3 96.97(4) 6_565 3_655
Ga2 Pd4 Ga3 155.91(4) . 3_655
Ga2 Pd4 Ga3 113.96(3) 8_655 3_655
Ga8 Pd4 Ga3 123.99(4) 2 3_655
Ga3 Pd4 Ga3 58.69(4) 6_565 3_655
Pd2 Pd4 Ga3 58.69(4) 6_565 3_655
Pd2 Pd4 Ga3 0.00(4) 3_655 3_655
Ga7 Pd4 Ce1 74.277(14) 2_554 3
Ga6 Pd4 Ce1 148.51(3) 5_665 3
Ga6 Pd4 Ce1 68.829(19) 6_565 3
Ga2 Pd4 Ce1 66.284(18) . 3
Ga2 Pd4 Ce1 125.21(3) 8_655 3
Ga8 Pd4 Ce1 73.825(14) 2 3
Ga3 Pd4 Ce1 65.332(18) 6_565 3
Pd2 Pd4 Ce1 65.332(18) 6_565 3
Pd2 Pd4 Ce1 120.68(3) 3_655 3
Ga3 Pd4 Ce1 120.68(3) 3_655 3
Ga7 Pd4 Ce1 74.277(14) 2_554 2
Ga6 Pd4 Ce1 68.829(19) 5_665 2
Ga6 Pd4 Ce1 148.51(3) 6_565 2
Ga2 Pd4 Ce1 125.21(3) . 2
Ga2 Pd4 Ce1 66.284(18) 8_655 2
Ga8 Pd4 Ce1 73.825(14) 2 2
Ga3 Pd4 Ce1 120.68(3) 6_565 2
Pd2 Pd4 Ce1 120.68(3) 6_565 2
Pd2 Pd4 Ce1 65.332(18) 3_655 2
Ga3 Pd4 Ce1 65.332(18) 3_655 2
Ce1 Pd4 Ce1 142.32(3) 3 2
Pd4 Ce1 Pd4 180.00(3) 6 2
Pd4 Ce1 Ga2 131.029(19) 6 7_565
Pd4 Ce1 Ga2 48.971(19) 2 7_565
Pd4 Ce1 Ga2 48.971(19) 6 3_545
Pd4 Ce1 Ga2 131.029(19) 2 3_545
Ga2 Ce1 Ga2 180.00(3) 7_565 3_545
Pd4 Ce1 Pd1 97.666(16) 6 1_554
Pd4 Ce1 Pd1 82.334(16) 2 1_554
Ga2 Ce1 Pd1 131.298(17) 7_565 1_554
Ga2 Ce1 Pd1 48.702(17) 3_545 1_554
Pd4 Ce1 Pd1 82.334(16) 6 5_556
Pd4 Ce1 Pd1 97.666(16) 2 5_556
Ga2 Ce1 Pd1 48.702(17) 7_565 5_556
Ga2 Ce1 Pd1 131.298(17) 3_545 5_556
Pd1 Ce1 Pd1 180.00(3) 1_554 5_556
Pd4 Ce1 Pd2 51.83(2) 6 8_655
Pd4 Ce1 Pd2 128.17(2) 2 8_655
Ga2 Ce1 Pd2 89.80(2) 7_565 8_655
Ga2 Ce1 Pd2 90.20(2) 3_545 8_655
Pd1 Ce1 Pd2 128.928(17) 1_554 8_655
Pd1 Ce1 Pd2 51.072(17) 5_556 8_655
Pd4 Ce1 Pd2 128.17(2) 6 4_455
Pd4 Ce1 Pd2 51.83(2) 2 4_455
Ga2 Ce1 Pd2 90.20(2) 7_565 4_455
Ga2 Ce1 Pd2 89.80(2) 3_545 4_455
Pd1 Ce1 Pd2 51.072(17) 1_554 4_455
Pd1 Ce1 Pd2 128.928(17) 5_556 4_455
Pd2 Ce1 Pd2 180.00(3) 8_655 4_455
Pd4 Ce1 Ga3 51.83(2) 6 8_655
Pd4 Ce1 Ga3 128.17(2) 2 8_655
Ga2 Ce1 Ga3 89.80(2) 7_565 8_655
Ga2 Ce1 Ga3 90.20(2) 3_545 8_655
Pd1 Ce1 Ga3 128.928(17) 1_554 8_655
Pd1 Ce1 Ga3 51.072(17) 5_556 8_655
Pd2 Ce1 Ga3 0.00(3) 8_655 8_655
Pd2 Ce1 Ga3 180.00(3) 4_455 8_655
Pd4 Ce1 Ga3 128.17(2) 6 4_455
Pd4 Ce1 Ga3 51.83(2) 2 4_455
Ga2 Ce1 Ga3 90.20(2) 7_565 4_455
Ga2 Ce1 Ga3 89.80(2) 3_545 4_455
Pd1 Ce1 Ga3 51.072(17) 1_554 4_455
Pd1 Ce1 Ga3 128.928(17) 5_556 4_455
Pd2 Ce1 Ga3 180.00(3) 8_655 4_455
Pd2 Ce1 Ga3 0.00(3) 4_455 4_455
Ga3 Ce1 Ga3 180.00(3) 8_655 4_455
Pd4 Ce1 Ga6 132.43(2) 6 6
Pd4 Ce1 Ga6 47.57(2) 2 6
Ga2 Ce1 Ga6 49.68(2) 7_565 6
Ga2 Ce1 Ga6 130.32(2) 3_545 6
Pd1 Ce1 Ga6 99.67(2) 1_554 6
Pd1 Ce1 Ga6 80.33(2) 5_556 6
Pd2 Ce1 Ga6 131.38(2) 8_655 6
Pd2 Ce1 Ga6 48.62(2) 4_455 6
Ga3 Ce1 Ga6 131.38(2) 8_655 6
Ga3 Ce1 Ga6 48.62(2) 4_455 6
Pd4 Ce1 Ga6 47.57(2) 6 2
Pd4 Ce1 Ga6 132.43(2) 2 2
Ga2 Ce1 Ga6 130.32(2) 7_565 2
Ga2 Ce1 Ga6 49.68(2) 3_545 2
Pd1 Ce1 Ga6 80.33(2) 1_554 2
Pd1 Ce1 Ga6 99.67(2) 5_556 2
Pd2 Ce1 Ga6 48.62(2) 8_655 2
Pd2 Ce1 Ga6 131.38(2) 4_455 2
Ga3 Ce1 Ga6 48.62(2) 8_655 2
Ga3 Ce1 Ga6 131.38(2) 4_455 2
Ga6 Ce1 Ga6 180.00(4) 6 2
Ga5 Pd5 Ga5 177.87(8) 6_566 5_666
Ga5 Pd5 Ga2 60.04(3) 6_566 .
Ga5 Pd5 Ga2 118.26(5) 5_666 .
Ga5 Pd5 Ga2 118.26(5) 6_566 8_655
Ga5 Pd5 Ga2 60.04(3) 5_666 8_655
Ga2 Pd5 Ga2 58.22(4) . 8_655
Ga5 Pd5 Ga2 60.04(3) 6_566 7_575
Ga5 Pd5 Ga2 118.26(5) 5_666 7_575
Ga2 Pd5 Ga2 63.09(4) . 7_575
Ga2 Pd5 Ga2 91.19(5) 8_655 7_575
Ga5 Pd5 Ga2 118.26(5) 6_566 2_565
Ga5 Pd5 Ga2 60.04(3) 5_666 2_565
Ga2 Pd5 Ga2 91.19(5) . 2_565
Ga2 Pd5 Ga2 63.09(4) 8_655 2_565
Ga2 Pd5 Ga2 58.22(4) 7_575 2_565
Ga5 Pd5 Ga3 119.63(5) 6_566 5_666
Ga5 Pd5 Ga3 62.14(3) 5_666 5_666
Ga2 Pd5 Ga3 177.57(4) . 5_666
Ga2 Pd5 Ga3 122.08(2) 8_655 5_666
Ga2 Pd5 Ga3 119.06(2) 7_575 5_666
Ga2 Pd5 Ga3 91.02(2) 2_565 5_666
Ga5 Pd5 Pd2 119.63(5) 6_566 5_666
Ga5 Pd5 Pd2 62.14(3) 5_666 5_666
Ga2 Pd5 Pd2 177.57(4) . 5_666
Ga2 Pd5 Pd2 122.08(2) 8_655 5_666
Ga2 Pd5 Pd2 119.06(2) 7_575 5_666
Ga2 Pd5 Pd2 91.02(2) 2_565 5_666
Ga3 Pd5 Pd2 0.00(4) 5_666 5_666
Ga5 Pd5 Pd2 62.14(3) 6_566 4_466
Ga5 Pd5 Pd2 119.63(5) 5_666 4_466
Ga2 Pd5 Pd2 122.08(2) . 4_466
Ga2 Pd5 Pd2 177.57(4) 8_655 4_466
Ga2 Pd5 Pd2 91.02(2) 7_575 4_466
Ga2 Pd5 Pd2 119.06(2) 2_565 4_466
Ga3 Pd5 Pd2 57.49(4) 5_666 4_466
Pd2 Pd5 Pd2 57.49(4) 5_666 4_466
Ga5 Pd5 Ga3 62.14(3) 6_566 4_466
Ga5 Pd5 Ga3 119.63(5) 5_666 4_466
Ga2 Pd5 Ga3 122.08(2) . 4_466
Ga2 Pd5 Ga3 177.57(4) 8_655 4_466
Ga2 Pd5 Ga3 91.02(2) 7_575 4_466
Ga2 Pd5 Ga3 119.06(2) 2_565 4_466
Ga3 Pd5 Ga3 57.49(4) 5_666 4_466
Pd2 Pd5 Ga3 57.49(4) 5_666 4_466
Pd2 Pd5 Ga3 0.00(3) 4_466 4_466
Ga5 Pd5 Ga3 119.63(5) 6_566 3_656
Ga5 Pd5 Ga3 62.14(3) 5_666 3_656
Ga2 Pd5 Ga3 119.06(2) . 3_656
Ga2 Pd5 Ga3 91.02(2) 8_655 3_656
Ga2 Pd5 Ga3 177.57(4) 7_575 3_656
Ga2 Pd5 Ga3 122.08(2) 2_565 3_656
Ga3 Pd5 Ga3 58.77(4) 5_666 3_656
Pd2 Pd5 Ga3 58.77(4) 5_666 3_656
Pd2 Pd5 Ga3 86.80(5) 4_466 3_656
Ga3 Pd5 Ga3 86.80(5) 4_466 3_656
Ga5 Pd5 Pd2 119.63(5) 6_566 3_656
Ga5 Pd5 Pd2 62.14(3) 5_666 3_656
Ga2 Pd5 Pd2 119.06(2) . 3_656
Ga2 Pd5 Pd2 91.02(2) 8_655 3_656
Ga2 Pd5 Pd2 177.57(4) 7_575 3_656
Ga2 Pd5 Pd2 122.08(2) 2_565 3_656
Ga3 Pd5 Pd2 58.77(4) 5_666 3_656
Pd2 Pd5 Pd2 58.77(4) 5_666 3_656
Pd2 Pd5 Pd2 86.80(5) 4_466 3_656
Ga3 Pd5 Pd2 86.80(5) 4_466 3_656
Ga3 Pd5 Pd2 0.00(4) 3_656 3_656
Ga9 Ce2 Ga9 176.54(5) 2 .
Ga9 Ce2 Ga1 50.747(19) 2 .
Ga9 Ce2 Ga1 131.05(2) . .
Ga9 Ce2 Ga1 131.05(2) 2 2
Ga9 Ce2 Ga1 50.747(19) . 2
Ga1 Ce2 Ga1 133.26(4) . 2
Ga9 Ce2 Ga1 50.747(19) 2 8_655
Ga9 Ce2 Ga1 131.05(2) . 8_655
Ga1 Ce2 Ga1 81.56(3) . 8_655
Ga1 Ce2 Ga1 80.34(3) 2 8_655
Ga9 Ce2 Ga1 131.05(2) 2 7_565
Ga9 Ce2 Ga1 50.747(19) . 7_565
Ga1 Ce2 Ga1 80.34(3) . 7_565
Ga1 Ce2 Ga1 81.56(3) 2 7_565
Ga1 Ce2 Ga1 133.26(4) 8_655 7_565
Ga9 Ce2 Ga5 89.955(1) 2 2
Ga9 Ce2 Ga5 89.955(1) . 2
Ga1 Ce2 Ga5 50.006(19) . 2
Ga1 Ce2 Ga5 131.54(2) 2 2
Ga1 Ce2 Ga5 131.54(2) 8_655 2
Ga1 Ce2 Ga5 50.006(19) 7_565 2
Ga9 Ce2 Ga5 89.955(1) 2 .
Ga9 Ce2 Ga5 89.955(1) . .
Ga1 Ce2 Ga5 131.54(2) . .
Ga1 Ce2 Ga5 50.006(19) 2 .
Ga1 Ce2 Ga5 50.006(19) 8_655 .
Ga1 Ce2 Ga5 131.54(2) 7_565 .
Ga5 Ce2 Ga5 177.05(5) 2 .
Ga9 Ce2 Pd1 128.20(2) 2 2
Ga9 Ce2 Pd1 49.958(15) . 2
Ga1 Ce2 Pd1 178.73(3) . 2
Ga1 Ce2 Pd1 47.807(17) 2 2
Ga1 Ce2 Pd1 98.197(18) 8_655 2
Ga1 Ce2 Pd1 100.693(18) 7_565 2
Ga5 Ce2 Pd1 130.19(2) 2 2
Ga5 Ce2 Pd1 48.191(15) . 2
Ga9 Ce2 Pd1 49.958(15) 2 8_655
Ga9 Ce2 Pd1 128.20(2) . 8_655
Ga1 Ce2 Pd1 100.693(18) . 8_655
Ga1 Ce2 Pd1 98.197(18) 2 8_655
Ga1 Ce2 Pd1 47.807(17) 8_655 8_655
Ga1 Ce2 Pd1 178.73(3) 7_565 8_655
Ga5 Ce2 Pd1 130.19(2) 2 8_655
Ga5 Ce2 Pd1 48.192(15) . 8_655
Pd1 Ce2 Pd1 78.27(2) 2 8_655
Ga9 Ce2 Pd1 128.20(2) 2 7_565
Ga9 Ce2 Pd1 49.958(15) . 7_565
Ga1 Ce2 Pd1 98.196(18) . 7_565
Ga1 Ce2 Pd1 100.693(18) 2 7_565
Ga1 Ce2 Pd1 178.73(3) 8_655 7_565
Ga1 Ce2 Pd1 47.807(17) 7_565 7_565
Ga5 Ce2 Pd1 48.192(15) 2 7_565
Ga5 Ce2 Pd1 130.19(2) . 7_565
Pd1 Ce2 Pd1 82.02(2) 2 7_565
Pd1 Ce2 Pd1 131.14(3) 8_655 7_565
Ga9 Ce2 Pd1 49.958(15) 2 .
Ga9 Ce2 Pd1 128.20(2) . .
Ga1 Ce2 Pd1 47.806(17) . .
Ga1 Ce2 Pd1 178.73(3) 2 .
Ga1 Ce2 Pd1 100.693(18) 8_655 .
Ga1 Ce2 Pd1 98.196(18) 7_565 .
Ga5 Ce2 Pd1 48.191(15) 2 .
Ga5 Ce2 Pd1 130.19(2) . .
Pd1 Ce2 Pd1 131.14(3) 2 .
Pd1 Ce2 Pd1 82.02(2) 8_655 .
Pd1 Ce2 Pd1 78.27(2) 7_565 .

loop_
_geom_bond_atom_site_label_1
_geom_bond_atom_site_label_2
_geom_bond_distance
_geom_bond_site_symmetry_2
Pd1 Ga7 2.5493(8) .
Pd1 Ga1 2.5736(9) 5_556
Pd1 Ga1 2.5931(9) .
Pd1 Ga2 2.6179(9) 3_546
Pd1 Ga5 2.6201(9) 2
Pd1 Ga4 2.6448(9) .
Pd1 Ga9 2.6898(9) 2
Pd1 Ga3 2.7494(10) 4_456
Pd1 Pd2 2.7494(10) 4_456
Pd1 Ce1 3.1774(5) 1_556
Pd1 Ce2 3.2133(6) .
Ga1 Pd1 2.5737(9) 5_556
Ga1 Pd3 2.6181(10) .
Ga1 Ga2 2.6798(12) 7_565
Ga1 Pd2 2.6897(12) 8_655
Ga1 Ga3 2.6897(12) 8_655
Ga1 Ga5 2.7012(11) 2
Ga1 Ga9 2.7174(11) 2
Ga1 Ga8 2.7733(11) .
Ga1 Ce2 3.1861(8) .
Ga1 Ce1 3.2715(8) .
Ga2 Pd4 2.6135(10) .
Ga2 Pd1 2.6180(9) 3_556
Ga2 Ga1 2.6798(12) 7_565
Ga2 Ga2 2.7028(16) 8_655
Ga2 Ga6 2.7043(13) 6_565
Ga2 Ga5 2.7548(13) 6_566
Ga2 Pd5 2.7778(13) .
Ga2 Ga9 2.8545(13) .
Ga2 Ga2 2.9064(17) 7_575
Ga2 Ce1 3.1719(8) 3
Ga3 Ga6 2.6610(12) .
Ga3 Ga1 2.6896(12) 8_655
Ga3 Pd2 2.7135(16) 8_755
Ga3 Ga3 2.7135(16) 8_755
Ga3 Ga9 2.7310(13) 6_656
Ga3 Pd1 2.7493(10) 4_556
Ga3 Pd4 2.7686(10) 6_655
Ga3 Pd2 2.7686(17) 7_565
Ga3 Ga3 2.7686(17) 7_565
Ga3 Pd5 2.8211(13) 5_666
Ga3 Ga5 2.8646(13) .
Ga3 Pd3 3.0190(11) 2
Pd3 Ga8 2.5950(10) 2
Pd3 Ga8 2.5950(10) .
Pd3 Ga1 2.6181(10) 7_565
Pd3 Ga4 2.6221(14) 1_554
Pd3 Ga6 2.6335(13) 2
Pd3 Pd2 3.0191(11) 8_655
Pd3 Ga3 3.0191(11) 8_655
Pd3 Ga3 3.0191(11) 2
Pd3 Pd2 3.0191(11) 2
Pd3 Ce1 3.4229(4) .
Pd3 Ce1 3.4229(4) 3
Ga4 Pd3 2.6221(14) 1_556
Ga4 Pd1 2.6448(9) 7_565
Ga4 Ga7 2.7203(12) .
Ga4 Ga7 2.7203(12) 2
Ga4 Ga6 2.7232(16) 2_556
Ga4 Ce1 3.4191(6) 3_556
Ga4 Ce1 3.4191(6) 1_556
Ga4 Ce2 3.5271(13) .
Ga5 Pd1 2.6202(9) 2
Ga5 Pd1 2.6202(9) 8_655
Ga5 Ga1 2.7012(11) 8_655
Ga5 Ga1 2.7012(11) 2
Ga5 Pd5 2.7279(12) 5_666
Ga5 Ga2 2.7548(13) 4_566
Ga5 Ga2 2.7548(13) 6_656
Ga5 Pd2 2.8647(13) 7_565
Ga5 Ga3 2.8647(13) 7_565
Ga5 Ce2 3.2045(12) .
Ga6 Pd4 2.5822(9) 5_665
Ga6 Pd4 2.5822(9) 6_655
Ga6 Pd3 2.6335(13) 2
Ga6 Pd2 2.6610(12) 7_565
Ga6 Ga3 2.6610(12) 7_565
Ga6 Ga2 2.7043(13) 6_655
Ga6 Ga2 2.7043(13) 4_565
Ga6 Ga4 2.7233(16) 2_554
Ga6 Ce1 3.2621(5) 4
Ga6 Ce1 3.2621(5) 2
Ga7 Pd4 2.5448(14) 2_556
Ga7 Pd1 2.5492(8) 8_655
Ga7 Ga4 2.7203(12) 2
Ga7 Ga8 2.7321(17) 1_556
Ga7 Ga9 2.9109(17) 2
Ga7 Pd2 3.0414(14) 4_456
Ga7 Pd2 3.0414(14) 5_656
Ga7 Ce2 3.3997(13) .
Ga7 Ce1 3.4601(6) 4_556
Ga7 Ce1 3.4601(6) 1_556
Ga8 Pd3 2.5950(10) 2
Ga8 Pd4 2.6546(14) 2
Ga8 Ga7 2.7321(17) 1_554
Ga8 Ga1 2.7733(11) 8_655
Ga8 Ce2 3.4368(13) .
Ga8 Ce1 3.4972(6) .
Ga8 Ce1 3.4972(6) 4
Ga9 Pd1 2.6898(9) 2
Ga9 Pd1 2.6898(9) 7_565
Ga9 Ga1 2.7175(11) 7_565
Ga9 Ga1 2.7175(11) 2
Ga9 Pd2 2.7310(13) 3_656
Ga9 Ga3 2.7310(13) 3_656
Ga9 Pd2 2.7310(13) 6_566
Ga9 Ga3 2.7310(13) 6_566
Ga9 Pd5 2.8268(12) .
Ga9 Ga2 2.8545(13) 8_655
Ga9 Ga7 2.9109(17) 2
Pd4 Ga7 2.5448(14) 2_554
Pd4 Ga6 2.5822(9) 5_665
Pd4 Ga6 2.5822(9) 6_565
Pd4 Ga2 2.6135(10) 8_655
Pd4 Ga8 2.6546(14) 2
Pd4 Ga3 2.7685(10) 6_565
Pd4 Pd2 2.7685(10) 6_565
Pd4 Pd2 2.7685(10) 3_655
Pd4 Ga3 2.7685(10) 3_655
Pd4 Ce1 3.1333(3) 3
Pd4 Ce1 3.1333(3) 2
Ce1 Pd4 3.1333(3) 6
Ce1 Pd4 3.1333(3) 2
Ce1 Ga2 3.1719(8) 7_565
Ce1 Ga2 3.1719(8) 3_545
Ce1 Pd1 3.1774(5) 1_554
Ce1 Pd1 3.1774(5) 5_556
Ce1 Pd2 3.2003(8) 8_655
Ce1 Pd2 3.2003(8) 4_455
Ce1 Ga3 3.2003(8) 8_655
Ce1 Ga3 3.2003(8) 4_455
Ce1 Ga6 3.2621(5) 6
Ce1 Ga6 3.2621(5) 2
Pd5 Ga5 2.7279(12) 6_566
Pd5 Ga5 2.7279(12) 5_666
Pd5 Ga2 2.7778(13) 8_655
Pd5 Ga2 2.7778(13) 7_575
Pd5 Ga2 2.7778(13) 2_565
Pd5 Ga3 2.8210(13) 5_666
Pd5 Pd2 2.8210(13) 5_666
Pd5 Pd2 2.8210(13) 4_466
Pd5 Ga3 2.8210(13) 4_466
Pd5 Ga3 2.8210(13) 3_656
Pd5 Pd2 2.8210(13) 3_656
Ce2 Ga9 3.1550(12) 2
Ce2 Ga1 3.1862(9) 2
Ce2 Ga1 3.1862(8) 8_655
Ce2 Ga1 3.1862(8) 7_565
Ce2 Ga5 3.2045(12) 2
Ce2 Pd1 3.2133(6) 2
Ce2 Pd1 3.2133(6) 8_655
Ce2 Pd1 3.2133(6) 7_565
